data_4074667
loop_
_publ_author_name
'Imamoto, Tsuneo'
'Yashio, Keiji'
'Cr\'epy, Karen V. L.'
'Katagiri, Kosuke'
'Takahashi, Hidetoshi'
'Kouchi, Mitsuhiro'
'Gridnev, Ilya D.'

_publ_section_title
;
 P-Chiral Tetraphosphine Dirhodium Complex as a Catalyst for Asymmetric
 Hydrogenation:&#x00A0; Synthesis, Structure, Enantioselectivity, and
 Mechanism. Stereoselective Formation of a Dirhodium Tetrahydride Complex
 and Its Reaction with Methyl (Z)-\a-Acetamidocinnamate
;
_journal_issue 4
_journal_name_full Organometallics
_journal_page_first 908
_journal_paper_doi 10.1021/om050759p
_journal_volume 25
_journal_year 2006
_chemical_formula_sum 'C38 H70 F12 P6 Rh2'
_chemical_formula_weight 1146.61
_space_group_IT_number 19
_symmetry_cell_setting orthorhombic
_symmetry_Int_Tables_number 19
_symmetry_space_group_name_Hall 'P 2ac 2ab'
_symmetry_space_group_name_H-M 'P 21 21 21'
_cell_angle_alpha 90
_cell_angle_beta 90
_cell_angle_gamma 90
_cell_formula_units_Z 4
_cell_length_a 12.616(1)
_cell_length_b 16.946(2)
_cell_length_c 23.175(2)
_cell_measurement_temperature 150.2
_cell_volume 4954.6(8)
_computing_data_reduction 'teXsan Ver. 1.11'
_computing_publication_material 'teXsan Ver. 1.11'
_computing_structure_refinement 'teXsan Ver. 1.10'
_computing_structure_solution SIR97
_diffrn_measured_fraction_theta_full 0.9960
_diffrn_measured_fraction_theta_max 0.9960
_diffrn_measurement_device_type 'BURKER Smart1000'
_diffrn_measurement_method \w
_diffrn_radiation_type 'Mo K\a'
_diffrn_radiation_wavelength 0.7107
_diffrn_reflns_av_R_equivalents 0.058
_diffrn_reflns_limit_h_max 16
_diffrn_reflns_limit_h_min -8
_diffrn_reflns_limit_k_max 22
_diffrn_reflns_limit_k_min -22
_diffrn_reflns_limit_l_max 30
_diffrn_reflns_limit_l_min -28
_diffrn_reflns_number 29878
_diffrn_reflns_theta_full 27.59
_diffrn_reflns_theta_max 27.59
_exptl_absorpt_coefficient_mu 0.930
_exptl_absorpt_correction_type none
_exptl_crystal_colour red
_exptl_crystal_density_diffrn 1.537
_exptl_crystal_density_method 'not measured'
_exptl_crystal_description cubic
_exptl_crystal_size_max 0.300
_exptl_crystal_size_mid 0.200
_exptl_crystal_size_min 0.200
_refine_diff_density_max 3.01
_refine_diff_density_min -0.96
_refine_ls_abs_structure_Flack 0.00(9)
_refine_ls_extinction_method none
_refine_ls_goodness_of_fit_ref 1.566
_refine_ls_hydrogen_treatment noref
_refine_ls_number_parameters 525
_refine_ls_number_reflns 4061
_refine_ls_R_factor_gt 0.0716
_refine_ls_shift/su_max 4.7191
_refine_ls_structure_factor_coef F
_refine_ls_weighting_details 'w = 1/[\s^2^(Fo) + 0.00063|Fo|^2^]'
_refine_ls_weighting_scheme calc
_refine_ls_wR_factor_ref 0.0961
_reflns_number_gt 3672
_reflns_number_total 6303
_reflns_threshold_expression F^2^>2.0\s(F^2^)
_cod_data_source_file om050759psi20050902_022150.cif
_cod_data_source_block Rh2-tetraphosphine
_cod_original_cell_volume 4954.7(9)
_cod_original_sg_symbol_H-M 'P 21 21 21   '
_cod_original_formula_sum 'C38 H70 F12 P6 Rh2 '
_cod_database_code 4074667

loop_
_symmetry_equiv_pos_as_xyz
x,y,z
1/2-x,-y,1/2+z
1/2+x,1/2-y,-z
-x,1/2+y,1/2-z

loop_
_atom_site_label
_atom_site_type_symbol
_atom_site_fract_x
_atom_site_fract_y
_atom_site_fract_z
_atom_site_U_iso_or_equiv
_atom_site_adp_type
_atom_site_occupancy
_atom_site_calc_flag
Rh(1) Rh 0.04755(10) 0.06832(7) -0.13429(4) 0.0239(3) Uani 1.00 d
Rh(2) Rh -0.03300(10) -0.11097(7) 0.11396(5) 0.0242(3) Uani 1.00 d
P(1) P 0.0794(3) 0.2010(2) -0.1194(2) 0.031(1) Uani 1.00 d
P(2) P 0.1535(3) 0.0532(2) -0.0536(1) 0.025(1) Uani 1.00 d
P(3) P -0.1199(3) -0.0176(2) 0.0607(2) 0.026(1) Uani 1.00 d
P(4) P -0.0122(3) -0.0114(2) 0.1800(2) 0.028(1) Uani 1.00 d
P(5) P 0.0542(4) 0.3006(3) 0.1173(2) 0.042(1) Uani 1.00 d
P(6) P -0.0840(4) -0.2859(3) -0.1361(2) 0.043(1) Uani 1.00 d
F(1) F -0.003(1) 0.3773(6) 0.1318(6) 0.106(5) Uani 1.00 d
F(2) F 0.1622(10) 0.3399(8) 0.1384(7) 0.105(5) Uani 1.00 d
F(3) F 0.113(1) 0.2193(6) 0.1062(6) 0.088(4) Uani 1.00 d
F(4) F -0.044(1) 0.2562(8) 0.0936(6) 0.115(6) Uani 1.00 d
F(5) F 0.070(2) 0.3286(7) 0.0557(4) 0.161(7) Uani 1.00 d
F(6) F 0.033(2) 0.2704(8) 0.1805(4) 0.111(5) Uani 1.00 d
F(7) F -0.1623(10) -0.2149(6) -0.1416(6) 0.087(4) Uani 1.00 d
F(8) F -0.144(1) -0.3228(8) -0.0849(4) 0.109(5) Uani 1.00 d
F(9) F -0.0054(10) -0.3530(7) -0.1398(5) 0.082(4) Uani 1.00 d
F(10) F -0.030(1) -0.2459(6) -0.1896(4) 0.063(3) Uani 1.00 d
F(11) F -0.1561(9) -0.3261(7) -0.1828(5) 0.075(4) Uani 1.00 d
F(12) F -0.0058(10) -0.2371(7) -0.0963(4) 0.080(4) Uani 1.00 d
C(1) C -0.032(1) 0.2719(9) -0.1172(7) 0.040(4) Uani 1.00 d
C(2) C -0.080(1) 0.2780(9) -0.1770(7) 0.042(5) Uani 1.00 d
C(3) C 0.009(1) 0.3535(9) -0.0965(7) 0.044(5) Uani 1.00 d
C(4) C -0.109(2) 0.241(1) -0.0748(8) 0.051(6) Uani 1.00 d
C(5) C 0.176(1) 0.2394(9) -0.1735(7) 0.034(5) Uani 1.00 d
C(6) C 0.150(1) 0.2151(9) -0.0528(6) 0.038(5) Uani 1.00 d
C(7) C 0.222(1) 0.1478(9) -0.0395(6) 0.034(4) Uani 1.00 d
C(8) C 0.257(1) -0.0244(9) -0.0471(6) 0.027(3) Uani 1.00 d
C(9) C 0.321(1) -0.026(1) -0.0995(6) 0.051(5) Uani 1.00 d
C(10) C 0.329(1) -0.006(1) 0.0042(7) 0.041(5) Uani 1.00 d
C(11) C 0.204(2) -0.106(1) -0.0417(9) 0.064(7) Uani 1.00 d
C(12) C 0.069(1) 0.049(1) 0.0122(6) 0.051(5) Uani 1.00 d
C(13) C -0.038(1) 0.017(1) -0.0005(7) 0.054(5) Uani 1.00 d
C(14) C -0.250(1) -0.040(1) 0.0260(7) 0.041(4) Uani 1.00 d
C(15) C -0.296(1) 0.040(1) -0.0007(7) 0.053(5) Uani 1.00 d
C(16) C -0.230(2) -0.105(1) -0.0217(8) 0.055(6) Uani 1.00 d
C(17) C -0.324(1) -0.075(1) 0.0718(8) 0.061(6) Uani 1.00 d
C(18) C -0.143(1) 0.0726(9) 0.1039(7) 0.038(4) Uani 1.00 d
C(19) C -0.052(1) 0.0847(8) 0.1478(6) 0.038(4) Uani 1.00 d
C(20) C -0.100(2) -0.030(1) 0.2397(7) 0.053(6) Uani 1.00 d
C(21) C 0.114(1) 0.0124(9) 0.2138(6) 0.035(4) Uani 1.00 d
C(22) C 0.197(1) 0.022(1) 0.1634(6) 0.046(5) Uani 1.00 d
C(23) C 0.113(2) 0.0895(9) 0.2472(7) 0.046(5) Uani 1.00 d
C(24) C 0.151(1) -0.061(1) 0.2500(6) 0.048(5) Uani 1.00 d
C(25) C -0.022(1) 0.082(1) -0.2234(6) 0.041(4) Uani 1.00 d
C(26) C -0.103(1) 0.067(1) -0.1858(6) 0.034(3) Uani 1.00 d
C(27) C -0.116(1) -0.026(1) -0.1813(7) 0.039(4) Uani 1.00 d
C(28) C -0.019(1) -0.0532(9) -0.1478(6) 0.033(4) Uani 1.00 d
C(29) C 0.066(1) -0.0440(9) -0.1864(6) 0.036(4) Uani 1.00 d
C(30) C 0.015(1) -0.007(1) -0.2417(6) 0.043(4) Uani 1.00 d
C(31) C -0.091(1) -0.049(1) -0.2410(7) 0.045(5) Uani 1.00 d
C(32) C -0.093(1) -0.2243(9) 0.0843(6) 0.036(4) Uani 1.00 d
C(33) C -0.010(1) -0.2072(9) 0.0510(6) 0.037(4) Uani 1.00 d
C(34) C 0.091(2) -0.2418(10) 0.0777(7) 0.039(4) Uani 1.00 d
C(35) C 0.100(1) -0.1946(9) 0.1335(7) 0.034(4) Uani 1.00 d
C(36) C 0.016(1) -0.2153(9) 0.1692(6) 0.035(4) Uani 1.00 d
C(37) C -0.048(1) -0.2736(8) 0.1359(7) 0.039(4) Uani 1.00 d
C(38) C 0.041(2) -0.3164(8) 0.1010(7) 0.045(5) Uani 1.00 d
H(1) H -0.0300 0.2985 -0.2033 0.0622 Uiso 1.00 calc
H(2) H -0.1405 0.3134 -0.1761 0.0622 Uiso 1.00 calc
H(3) H -0.1042 0.2279 -0.1897 0.0622 Uiso 1.00 calc
H(4) H 0.0548 0.3779 -0.1249 0.0541 Uiso 1.00 calc
H(5) H 0.0417 0.3543 -0.0607 0.0541 Uiso 1.00 calc
H(6) H -0.0524 0.3921 -0.0938 0.0541 Uiso 1.00 calc
H(7) H -0.1665 0.2752 -0.0694 0.0672 Uiso 1.00 calc
H(8) H -0.0726 0.2376 -0.0360 0.0672 Uiso 1.00 calc
H(9) H -0.1307 0.1899 -0.0836 0.0672 Uiso 1.00 calc
H(10) H 0.2421 0.2103 -0.1717 0.0468 Uiso 1.00 calc
H(11) H 0.1925 0.2938 -0.1665 0.0468 Uiso 1.00 calc
H(12) H 0.1493 0.2347 -0.2119 0.0468 Uiso 1.00 calc
H(13) H 0.0990 0.2193 -0.0215 0.0413 Uiso 1.00 calc
H(14) H 0.1890 0.2628 -0.0542 0.0413 Uiso 1.00 calc
H(15) H 0.2826 0.1507 -0.0652 0.0406 Uiso 1.00 calc
H(16) H 0.2459 0.1492 -0.0013 0.0406 Uiso 1.00 calc
H(17) H 0.2788 -0.0350 -0.1326 0.0657 Uiso 1.00 calc
H(18) H 0.3772 -0.0616 -0.0974 0.0657 Uiso 1.00 calc
H(19) H 0.3538 0.0276 -0.1057 0.0657 Uiso 1.00 calc
H(20) H 0.3839 -0.0424 0.0077 0.0472 Uiso 1.00 calc
H(21) H 0.2881 -0.0043 0.0391 0.0472 Uiso 1.00 calc
H(22) H 0.3601 0.0467 -0.0003 0.0472 Uiso 1.00 calc
H(23) H 0.1586 -0.1146 -0.0758 0.0731 Uiso 1.00 calc
H(24) H 0.1600 -0.1090 -0.0090 0.0731 Uiso 1.00 calc
H(25) H 0.2546 -0.1471 -0.0414 0.0731 Uiso 1.00 calc
H(26) H 0.0643 0.1002 0.0288 0.0641 Uiso 1.00 calc
H(27) H 0.1039 0.0149 0.0403 0.0641 Uiso 1.00 calc
H(28) H -0.0795 0.0568 -0.0206 0.0591 Uiso 1.00 calc
H(29) H -0.0325 -0.0273 -0.0271 0.0591 Uiso 1.00 calc
H(30) H -0.2496 0.0624 -0.0278 0.0650 Uiso 1.00 calc
H(31) H -0.3056 0.0796 0.0305 0.0650 Uiso 1.00 calc
H(32) H -0.3638 0.0318 -0.0170 0.0650 Uiso 1.00 calc
H(33) H -0.2978 -0.1170 -0.0398 0.0617 Uiso 1.00 calc
H(34) H -0.2015 -0.1497 -0.0057 0.0617 Uiso 1.00 calc
H(35) H -0.1852 -0.0837 -0.0513 0.0617 Uiso 1.00 calc
H(36) H -0.3917 -0.0857 0.0539 0.0705 Uiso 1.00 calc
H(37) H -0.3386 -0.0342 0.1011 0.0705 Uiso 1.00 calc
H(38) H -0.2959 -0.1183 0.0885 0.0705 Uiso 1.00 calc
H(39) H -0.2090 0.0704 0.1255 0.0488 Uiso 1.00 calc
H(40) H -0.1463 0.1197 0.0807 0.0488 Uiso 1.00 calc
H(41) H 0.0050 0.1077 0.1292 0.0487 Uiso 1.00 calc
H(42) H -0.0767 0.1184 0.1785 0.0487 Uiso 1.00 calc
H(43) H -0.1699 -0.0431 0.2261 0.0586 Uiso 1.00 calc
H(44) H -0.1067 0.0162 0.2637 0.0586 Uiso 1.00 calc
H(45) H -0.0750 -0.0722 0.2629 0.0586 Uiso 1.00 calc
H(46) H 0.1988 -0.0252 0.1400 0.0542 Uiso 1.00 calc
H(47) H 0.2656 0.0338 0.1760 0.0542 Uiso 1.00 calc
H(48) H 0.1746 0.0644 0.1369 0.0542 Uiso 1.00 calc
H(49) H 0.1797 0.0996 0.2621 0.0597 Uiso 1.00 calc
H(50) H 0.0628 0.0827 0.2788 0.0597 Uiso 1.00 calc
H(51) H 0.0883 0.1297 0.2231 0.0597 Uiso 1.00 calc
H(52) H 0.1495 -0.1052 0.2270 0.0481 Uiso 1.00 calc
H(53) H 0.1017 -0.0669 0.2819 0.0481 Uiso 1.00 calc
H(54) H 0.2190 -0.0511 0.2655 0.0481 Uiso 1.00 calc
H(55) H -0.0182 0.1267 -0.2461 0.0590 Uiso 1.00 calc
H(56) H -0.1603 0.1029 -0.1797 0.0366 Uiso 1.00 calc
H(57) H -0.1818 -0.0425 -0.1665 0.0442 Uiso 1.00 calc
H(58) H -0.0230 -0.0890 -0.1168 0.0396 Uiso 1.00 calc
H(59) H 0.1324 -0.0769 -0.1844 0.0706 Uiso 1.00 calc
H(60) H 0.0576 -0.0099 -0.2778 0.0435 Uiso 1.00 calc
H(61) H -0.1414 -0.0277 -0.2686 0.0483 Uiso 1.00 calc
H(62) H -0.0879 -0.1043 -0.2462 0.0483 Uiso 1.00 calc
H(63) H -0.1649 -0.2312 0.0695 0.0581 Uiso 1.00 calc
H(64) H -0.0171 -0.1968 0.0107 0.0424 Uiso 1.00 calc
H(65) H 0.1522 -0.2438 0.0523 0.0518 Uiso 1.00 calc
H(66) H 0.1656 -0.1738 0.1470 0.0412 Uiso 1.00 calc
H(67) H 0.0178 -0.2108 0.2097 0.0438 Uiso 1.00 calc
H(68) H -0.0963 -0.3060 0.1566 0.0480 Uiso 1.00 calc
H(69) H 0.0882 -0.3484 0.1247 0.0634 Uiso 1.00 calc
H(70) H 0.0143 -0.3531 0.0714 0.0634 Uiso 1.00 calc

loop_
_atom_site_aniso_label
_atom_site_aniso_U_11
_atom_site_aniso_U_22
_atom_site_aniso_U_33
_atom_site_aniso_U_12
_atom_site_aniso_U_13
_atom_site_aniso_U_23
Rh(1) 0.0284(6) 0.0228(6) 0.0207(5) -0.0003(6) -0.0032(5) -0.0022(5)
Rh(2) 0.0290(7) 0.0218(6) 0.0219(5) -0.0006(6) 0.0000(6) -0.0009(5)
P(1) 0.038(2) 0.022(2) 0.033(2) -0.001(2) -0.003(2) -0.008(2)
P(2) 0.023(2) 0.031(2) 0.021(2) 0.001(2) -0.001(1) -0.003(2)
P(3) 0.026(2) 0.029(2) 0.024(2) -0.005(2) -0.002(2) 0.001(2)
P(4) 0.035(2) 0.024(2) 0.024(2) 0.000(2) -0.002(2) -0.003(1)
P(5) 0.058(3) 0.038(2) 0.032(2) 0.012(2) 0.009(2) -0.005(2)
P(6) 0.045(3) 0.043(3) 0.041(2) -0.006(2) 0.004(2) 0.001(2)
F(1) 0.16(1) 0.052(7) 0.106(9) 0.077(8) 0.027(9) -0.021(7)
F(2) 0.068(8) 0.078(9) 0.17(1) -0.035(7) -0.011(9) -0.034(10)
F(3) 0.083(9) 0.029(5) 0.15(1) 0.010(5) 0.057(9) 0.001(7)
F(4) 0.11(1) 0.090(10) 0.15(1) -0.060(9) -0.09(1) 0.020(9)
F(5) 0.38(3) 0.064(8) 0.035(5) -0.05(1) 0.06(1) 0.003(5)
F(6) 0.18(2) 0.11(1) 0.038(5) -0.01(1) 0.015(9) 0.027(6)
F(7) 0.071(8) 0.028(5) 0.16(1) -0.006(4) -0.027(9) 0.017(8)
F(8) 0.17(1) 0.10(1) 0.049(7) -0.06(1) 0.050(8) 0.026(7)
F(9) 0.084(9) 0.074(8) 0.088(8) 0.055(6) -0.014(7) -0.006(7)
F(10) 0.088(9) 0.064(7) 0.038(5) -0.015(8) 0.013(5) 0.015(5)
F(11) 0.062(8) 0.084(9) 0.078(8) -0.007(7) -0.017(6) -0.057(7)
F(12) 0.09(1) 0.091(9) 0.056(6) -0.031(7) -0.032(6) -0.031(6)
C(1) 0.042(9) 0.030(7) 0.047(7) 0.007(5) -0.011(7) -0.018(7)
C(2) 0.04(1) 0.029(10) 0.059(9) -0.001(9) -0.029(9) -0.002(8)
C(3) 0.05(1) 0.025(8) 0.06(1) 0.001(8) 0.011(9) -0.012(7)
C(4) 0.04(1) 0.04(1) 0.07(1) -0.005(10) 0.003(9) -0.018(10)
C(5) 0.04(1) 0.020(9) 0.040(8) -0.002(8) 0.001(6) 0.000(7)
C(6) 0.05(1) 0.026(9) 0.034(7) -0.004(7) -0.015(6) -0.004(7)
C(7) 0.05(1) 0.029(6) 0.026(8) -0.005(5) -0.021(8) -0.002(7)
C(8) 0.035(8) 0.025(7) 0.022(6) 0.007(4) -0.003(5) 0.004(6)
C(9) 0.025(9) 0.10(2) 0.027(7) 0.02(1) -0.001(6) -0.007(9)
C(10) 0.028(9) 0.06(1) 0.036(8) 0.013(10) -0.016(7) 0.001(9)
C(11) 0.06(1) 0.033(10) 0.10(2) -0.016(10) 0.01(1) 0.03(1)
C(12) 0.041(9) 0.09(2) 0.024(7) -0.01(1) 0.011(5) 0.002(9)
C(13) 0.032(8) 0.09(1) 0.044(9) 0.00(1) 0.015(6) 0.044(9)
C(14) 0.027(7) 0.047(9) 0.049(9) -0.019(8) -0.009(6) 0.000(6)
C(15) 0.04(1) 0.07(1) 0.046(10) 0.01(1) -0.013(8) 0.03(1)
C(16) 0.05(1) 0.06(1) 0.05(1) 0.00(1) -0.013(9) -0.014(8)
C(17) 0.03(1) 0.09(2) 0.06(1) -0.03(1) 0.010(8) 0.00(1)
C(18) 0.049(10) 0.018(7) 0.047(9) 0.009(8) -0.018(7) 0.001(5)
C(19) 0.06(1) 0.025(6) 0.031(8) 0.012(9) -0.012(7) -0.006(5)
C(20) 0.06(1) 0.06(1) 0.033(9) -0.02(1) 0.028(7) -0.016(9)
C(21) 0.042(7) 0.032(7) 0.031(8) -0.016(8) -0.010(5) -0.009(5)
C(22) 0.04(1) 0.07(1) 0.029(8) -0.03(1) -0.012(6) 0.004(9)
C(23) 0.06(1) 0.028(9) 0.047(10) 0.009(9) -0.024(10) -0.013(7)
C(24) 0.05(1) 0.07(1) 0.021(8) 0.00(1) -0.010(8) 0.031(9)
C(25) 0.034(9) 0.067(10) 0.023(5) 0.008(9) -0.012(5) -0.007(7)
C(26) 0.029(6) 0.045(7) 0.029(8) 0.014(9) -0.012(4) -0.016(8)
C(27) 0.027(9) 0.049(8) 0.042(8) -0.014(9) -0.001(7) -0.004(8)
C(28) 0.039(9) 0.026(6) 0.035(8) -0.001(6) -0.007(5) -0.015(7)
C(29) 0.05(1) 0.026(7) 0.030(7) 0.004(9) 0.005(6) -0.010(5)
C(30) 0.040(9) 0.068(10) 0.022(7) 0.007(8) 0.005(7) -0.015(7)
C(31) 0.050(10) 0.05(1) 0.033(7) -0.004(9) -0.025(8) 0.006(8)
C(32) 0.05(1) 0.029(7) 0.033(8) -0.011(7) 0.012(6) -0.016(6)
C(33) 0.053(9) 0.034(9) 0.023(7) -0.013(8) 0.015(5) -0.016(5)
C(34) 0.05(1) 0.023(8) 0.040(8) -0.008(8) 0.017(7) -0.011(6)
C(35) 0.040(8) 0.022(8) 0.039(8) 0.016(6) -0.002(7) -0.007(6)
C(36) 0.05(1) 0.027(7) 0.032(8) 0.015(7) -0.001(6) 0.004(5)
C(37) 0.045(10) 0.012(7) 0.061(9) -0.004(7) 0.015(8) 0.008(6)
C(38) 0.07(1) 0.015(7) 0.051(10) 0.004(8) 0.027(9) 0.000(7)

loop_
_atom_type_symbol
_atom_type_description
_atom_type_scat_dispersion_real
_atom_type_scat_dispersion_imag
_atom_type_scat_source
C C 0.003 0.002
;International Tables for Crystallography
(1992, Vol. C, Tables 4.2.6.8 and 6.1.1.1)
;
H H 0.000 0.000
;International Tables for Crystallography
(1992, Vol. C, Table 6.1.1.2)
;
P P 0.102 0.094
;International Tables for Crystallography
(1992, Vol. C, Tables 4.2.6.8 and 6.1.1.1)
;
F F 0.017 0.010
;International Tables for Crystallography
(1992, Vol. C, Tables 4.2.6.8 and 6.1.1.1)
;
Rh Rh -1.118 0.919
;International Tables for Crystallography
(1992, Vol. C, Tables 4.2.6.8 and 6.1.1.1)
;
